data_4064228
loop_
_publ_author_name
'Nievas, \'Angel'
'Gonz\'alez, Jorge J.'
'Hern\'andez, Elisa'
'Delgado, Esther'
'Mart\'in, Avelino'
'Casado, Carmen M.'
'Alonso, Beatriz'

_publ_section_title
;
 Hydrosilylation of Ferrocenylalkyne&#x2212;Dicobalthexacarbonyl
 Complexes. Model Reactions for the Synthesis of Organometallic Dendrimers
;
_journal_issue 7
_journal_name_full Organometallics
_journal_page_first 1920
_journal_paper_doi 10.1021/om1011903
_journal_volume 30
_journal_year 2011
_chemical_absolute_configuration unk
_chemical_compound_source 'synthesis as described'
_chemical_formula_moiety 'C29 H18 Co4 Fe1 O12 Si1'
_chemical_formula_sum 'C29 H18 Co4 Fe O12 Si'
_chemical_formula_weight 878.09
_chemical_name_systematic
;
 ?
;
_space_group_IT_number 9
_symmetry_cell_setting monoclinic
_symmetry_Int_Tables_number 9
_symmetry_space_group_name_Hall 'C -2yc'
_symmetry_space_group_name_H-M 'C 1 c 1'
_atom_sites_solution_hydrogens geom
_atom_sites_solution_primary direct
_atom_sites_solution_secondary difmap
_audit_conform_dict_location ftp://ftp.iucr.org/pub/cif_core.dic
_audit_conform_dict_name cif_core.dic
_audit_conform_dict_version 2.4
_audit_creation_date 2010-06-05T18:14:57-00:00
_audit_creation_method 'WinGX routine CIF_UPDATE'
_cell_angle_alpha 90
_cell_angle_beta 93.41(4)
_cell_angle_gamma 90
_cell_formula_units_Z 8
_cell_length_a 15.988(2)
_cell_length_b 9.212(3)
_cell_length_c 46.330(15)
_cell_measurement_reflns_used 127
_cell_measurement_temperature 200(2)
_cell_measurement_theta_max 20
_cell_measurement_theta_min 3
_cell_measurement_wavelength 0.71073
_cell_volume 6811(3)
_computing_cell_refinement 'Dirax/lsq (Duisenberg & Schreurs, 1989-2000)'
_computing_data_collection 'Collect (Bruker AXS BV, 1997-2004)'
_computing_data_reduction 'EvalCCD (Duisenberg & Schreurs 1990-2000)'
_computing_molecular_graphics 'Ortep-3 for Windows (Farrugia, 1997)'
_computing_publication_material 'WinGX publication routines (Farrugia, 1999)'
_computing_structure_refinement 'SHELXL-97 (Sheldrick, 2008)'
_computing_structure_solution 'SHELXS-97 (Sheldrick, 2008)'
_diffrn_ambient_temperature 200(2)
_diffrn_detector 'CCD plate'
_diffrn_detector_area_resol_mean 9
_diffrn_measured_fraction_theta_full 0.92
_diffrn_measured_fraction_theta_max 0.92
_diffrn_measurement_device '95mm CCD camera on \k-goniostat'
_diffrn_measurement_device_type KappaCCD
_diffrn_measurement_method 'CCD rotation images, thick slices'
_diffrn_orient_matrix_type X=UH
_diffrn_orient_matrix_UB_11 0.01
_diffrn_orient_matrix_UB_12 0
_diffrn_orient_matrix_UB_13 0
_diffrn_orient_matrix_UB_21 0
_diffrn_orient_matrix_UB_22 0.01
_diffrn_orient_matrix_UB_23 0
_diffrn_orient_matrix_UB_31 0
_diffrn_orient_matrix_UB_32 0
_diffrn_orient_matrix_UB_33 0.01
_diffrn_radiation_monochromator graphite
_diffrn_radiation_probe x-ray
_diffrn_radiation_type MoK\a
_diffrn_radiation_wavelength 0.71073
_diffrn_reflns_av_R_equivalents 0.1004
_diffrn_reflns_av_unetI/netI 0.124
_diffrn_reflns_limit_h_max 19
_diffrn_reflns_limit_h_min -16
_diffrn_reflns_limit_k_max 11
_diffrn_reflns_limit_k_min -11
_diffrn_reflns_limit_l_max 60
_diffrn_reflns_limit_l_min -60
_diffrn_reflns_number 27876
_diffrn_reflns_reduction_process
;
 Scaled and merged with Sortav
 R.H. Blessing, (1987) Cryst. Rev. 1, 3-58
 R.H. Blessing, (1989) J. Appl. Cryst. 22, 396-397
;
_diffrn_reflns_theta_full 27.5
_diffrn_reflns_theta_max 27.5
_diffrn_reflns_theta_min 3.01
_diffrn_source 'Enraf Nonius FR590'
_exptl_absorpt_coefficient_mu 2.416
_exptl_absorpt_correction_T_max 0.747
_exptl_absorpt_correction_T_min 0.583
_exptl_absorpt_correction_type multi-scan
_exptl_absorpt_process_details
;
 R.H. Blessing, Acta Cryst. (1995), A51, 33-38
;
_exptl_crystal_colour black
_exptl_crystal_density_diffrn 1.713
_exptl_crystal_density_method 'not measured'
_exptl_crystal_description prism
_exptl_crystal_F_000 3488
_exptl_crystal_size_max 0.221
_exptl_crystal_size_mid 0.178
_exptl_crystal_size_min 0.17
_refine_diff_density_max 0.82
_refine_diff_density_min -0.854
_refine_diff_density_rms 0.188
_refine_ls_abs_structure_details 'Flack H D (1983), Acta Cryst. A39, 876-881'
_refine_ls_abs_structure_Flack 0.04(3)
_refine_ls_extinction_coef 0.0041(2)
_refine_ls_extinction_expression Fc^*^=kFc[1+0.001xFc^2^\l^3^/sin(2\q)]^-1/4^
_refine_ls_extinction_method SHELXL
_refine_ls_goodness_of_fit_ref 1.016
_refine_ls_hydrogen_treatment constr
_refine_ls_matrix_type full
_refine_ls_number_parameters 855
_refine_ls_number_reflns 29116
_refine_ls_number_restraints 2
_refine_ls_restrained_S_all 1.016
_refine_ls_R_factor_all 0.1424
_refine_ls_R_factor_gt 0.0739
_refine_ls_shift/su_max 0.002
_refine_ls_shift/su_mean 0
_refine_ls_structure_factor_coef Fsqd
_refine_ls_weighting_details 'calc w=1/[\s^2^(Fo^2^)+(0.0877P)^2^+121.5494P] where P=(Fo^2^+2Fc^2^)/3'
_refine_ls_weighting_scheme calc
_refine_ls_wR_factor_gt 0.1642
_refine_ls_wR_factor_ref 0.2128
_reflns_number_gt 7234
_reflns_number_total 11635
_reflns_threshold_expression >2\s(I)
_cod_data_source_file om1011903_si_002.cif
_cod_data_source_block 9
_cod_original_sg_symbol_H-M 'C c'
_cod_database_code 4064228

loop_
_symmetry_equiv_pos_as_xyz
'x, y, z'
'x, -y, z+1/2'
'x+1/2, y+1/2, z'
'x+1/2, -y+1/2, z+1/2'

loop_
_atom_site_label
_atom_site_type_symbol
_atom_site_fract_x
_atom_site_fract_y
_atom_site_fract_z
_atom_site_U_iso_or_equiv
_atom_site_adp_type
_atom_site_occupancy
_atom_site_symmetry_multiplicity
_atom_site_calc_flag
_atom_site_refinement_flags
C1 C 0.3669(9) 0.1808(15) 0.4623(3) 0.028(3) Uani 1 1 d .
C2 C 0.3896(10) 0.1811(15) 0.4905(3) 0.029(3) Uani 1 1 d .
C3 C 0.3993(9) 0.0954(16) 0.5164(3) 0.029(3) Uani 1 1 d .
C4 C 0.4229(9) 0.0932(16) 0.5448(3) 0.033(4) Uani 1 1 d .
C11 C 0.3391(10) 0.0770(16) 0.4388(3) 0.037(4) Uani 1 1 d .
C12 C 0.2683(11) -0.0121(18) 0.4383(4) 0.044(4) Uani 1 1 d .
H12 H 0.2264 -0.0092 0.452 0.053 Uiso 1 1 calc R
C13 C 0.2683(15) -0.105(2) 0.4149(5) 0.066(7) Uani 1 1 d .
H13 H 0.2269 -0.1755 0.4093 0.079 Uiso 1 1 calc R
C14 C 0.3398(14) -0.0752(19) 0.4014(4) 0.062(6) Uani 1 1 d .
H14 H 0.3561 -0.1245 0.3846 0.074 Uiso 1 1 calc R
C15 C 0.3863(11) 0.0361(19) 0.4151(3) 0.044(4) Uani 1 1 d .
H15 H 0.4379 0.0758 0.4097 0.053 Uiso 1 1 calc R
C16 C 0.1954(13) 0.287(2) 0.4006(4) 0.056(5) Uani 1 1 d .
H16 H 0.1845 0.3407 0.4175 0.067 Uiso 1 1 calc R
C17 C 0.1453(13) 0.1742(19) 0.3894(5) 0.058(5) Uani 1 1 d .
H17 H 0.0948 0.1402 0.3969 0.07 Uiso 1 1 calc R
C18 C 0.1825(13) 0.121(2) 0.3653(4) 0.060(5) Uani 1 1 d .
H18 H 0.1613 0.0436 0.3533 0.072 Uiso 1 1 calc R
C19 C 0.2583(15) 0.200(2) 0.3613(4) 0.067(6) Uani 1 1 d .
H19 H 0.2973 0.1841 0.347 0.08 Uiso 1 1 calc R
C20 C 0.2628(14) 0.310(2) 0.3841(5) 0.071(7) Uani 1 1 d .
H20 H 0.3042 0.3836 0.3869 0.086 Uiso 1 1 calc R
C21 C 0.4951(17) 0.037(2) 0.6066(4) 0.088(9) Uani 1 1 d .
H21A H 0.5104 0.0831 0.6253 0.132 Uiso 1 1 calc R
H21B H 0.5431 -0.0176 0.6001 0.132 Uiso 1 1 calc R
H21C H 0.448 -0.0293 0.6088 0.132 Uiso 1 1 calc R
C22 C 0.5599(13) 0.291(2) 0.5726(4) 0.065(6) Uani 1 1 d .
H22A H 0.6099 0.2291 0.5746 0.098 Uiso 1 1 calc R
H22B H 0.5652 0.3703 0.5866 0.098 Uiso 1 1 calc R
H22C H 0.5546 0.331 0.553 0.098 Uiso 1 1 calc R
C23 C 0.3802(15) 0.303(2) 0.5922(5) 0.076(7) Uani 1 1 d .
H23A H 0.3711 0.3831 0.5785 0.114 Uiso 1 1 calc R
H23B H 0.3976 0.3412 0.6113 0.114 Uiso 1 1 calc R
H23C H 0.328 0.2477 0.5934 0.114 Uiso 1 1 calc R
C31 C 0.0927(9) 0.1807(15) 0.7737(3) 0.028(3) Uani 1 1 d .
C32 C 0.0914(9) 0.1474(15) 0.7457(3) 0.030(3) Uani 1 1 d .
C33 C 0.1339(10) 0.1853(14) 0.7197(3) 0.027(3) Uani 1 1 d .
C34 C 0.1382(10) 0.1627(17) 0.6905(3) 0.036(4) Uani 1 1 d .
C41 C 0.1357(9) 0.2732(17) 0.7954(3) 0.033(3) Uani 1 1 d .
C42 C 0.1976(10) 0.231(2) 0.8173(3) 0.047(4) Uani 1 1 d .
H42 H 0.2152 0.1356 0.8222 0.056 Uiso 1 1 calc R
C43 C 0.2277(13) 0.364(2) 0.8303(4) 0.060(5) Uani 1 1 d .
H43 H 0.2697 0.3687 0.8456 0.072 Uiso 1 1 calc R
C44 C 0.1891(12) 0.484(2) 0.8181(4) 0.055(5) Uani 1 1 d .
H44 H 0.199 0.5831 0.8232 0.066 Uiso 1 1 calc R
C45 C 0.1312(10) 0.4300(19) 0.7964(4) 0.043(4) Uani 1 1 d .
H45 H 0.0948 0.4881 0.7842 0.052 Uiso 1 1 calc R
C46 C 0.0653(13) 0.249(2) 0.8724(4) 0.057(5) Uani 1 1 d .
H46 H 0.0894 0.1673 0.8822 0.068 Uiso 1 1 calc R
C47 C 0.0031(13) 0.241(3) 0.8510(4) 0.063(6) Uani 1 1 d .
H47 H -0.0216 0.1552 0.8431 0.076 Uiso 1 1 calc R
C48 C -0.0180(13) 0.387(2) 0.8429(4) 0.063(5) Uani 1 1 d .
H48 H -0.0594 0.4167 0.8285 0.076 Uiso 1 1 calc R
C49 C 0.0352(13) 0.480(2) 0.8606(4) 0.062(6) Uani 1 1 d .
H49 H 0.0344 0.5833 0.8607 0.075 Uiso 1 1 calc R
C50 C 0.0887(14) 0.391(2) 0.8778(4) 0.064(6) Uani 1 1 d .
H50 H 0.1331 0.4221 0.8909 0.077 Uiso 1 1 calc R
C51 C 0.1773(16) 0.108(3) 0.6286(4) 0.083(8) Uani 1 1 d .
H51A H 0.1735 0.2115 0.6237 0.124 Uiso 1 1 calc R
H51B H 0.163 0.0499 0.6113 0.124 Uiso 1 1 calc R
H51C H 0.2345 0.0852 0.636 0.124 Uiso 1 1 calc R
C52 C 0.0955(15) -0.1316(19) 0.6623(4) 0.066(6) Uani 1 1 d .
H52A H 0.1503 -0.1698 0.6692 0.099 Uiso 1 1 calc R
H52B H 0.0777 -0.1786 0.644 0.099 Uiso 1 1 calc R
H52C H 0.0543 -0.1516 0.6766 0.099 Uiso 1 1 calc R
C53 C -0.0024(12) 0.132(2) 0.6439(4) 0.065(6) Uani 1 1 d .
H53A H -0.0453 0.0745 0.653 0.097 Uiso 1 1 calc R
H53B H -0.0094 0.1214 0.6229 0.097 Uiso 1 1 calc R
H53C H -0.0083 0.2343 0.6491 0.097 Uiso 1 1 calc R
C101 C 0.2996(11) 0.4921(18) 0.4531(4) 0.040(4) Uani 1 1 d .
C102 C 0.3337(11) 0.4615(17) 0.5136(4) 0.042(4) Uani 1 1 d .
C103 C 0.2177(11) 0.2863(15) 0.4805(3) 0.033(4) Uani 1 1 d .
C201 C 0.4679(12) 0.403(2) 0.4347(4) 0.050(5) Uani 1 1 d .
C202 C 0.5242(11) 0.4158(17) 0.4948(4) 0.042(4) Uani 1 1 d .
C203 C 0.5449(10) 0.1659(18) 0.4606(4) 0.039(4) Uani 1 1 d .
C301 C 0.3141(11) -0.1407(19) 0.5701(4) 0.043(4) Uani 1 1 d .
C302 C 0.2665(11) -0.144(2) 0.5102(4) 0.045(4) Uani 1 1 d .
C303 C 0.2397(11) 0.1048(19) 0.5437(4) 0.043(4) Uani 1 1 d .
C401 C 0.4509(10) -0.1793(16) 0.4905(3) 0.034(4) Uani 1 1 d .
C402 C 0.5731(12) -0.0210(16) 0.5238(3) 0.039(4) Uani 1 1 d .
C403 C 0.4856(11) -0.2221(18) 0.5520(4) 0.042(4) Uani 1 1 d .
C501 C 0.2753(10) -0.0160(19) 0.7124(3) 0.038(4) Uani 1 1 d .
C502 C 0.3028(11) 0.2376(17) 0.7448(4) 0.041(4) Uani 1 1 d .
C503 C 0.3284(11) 0.2194(18) 0.6848(4) 0.044(4) Uani 1 1 d .
C601 C 0.1875(11) 0.4997(19) 0.7264(4) 0.044(4) Uani 1 1 d .
C602 C 0.0426(12) 0.4303(16) 0.6923(3) 0.038(4) Uani 1 1 d .
C603 C 0.1929(11) 0.4508(18) 0.6667(4) 0.044(4) Uani 1 1 d .
C701 C -0.0815(11) 0.0916(19) 0.7236(4) 0.045(4) Uani 1 1 d .
C702 C -0.0487(10) 0.3558(17) 0.7546(3) 0.033(4) Uani 1 1 d .
C703 C -0.0983(10) 0.1225(18) 0.7852(4) 0.039(4) Uani 1 1 d .
C801 C 0.1871(11) -0.0801(17) 0.7765(4) 0.039(4) Uani 1 1 d .
C802 C 0.0422(10) -0.1677(19) 0.7418(4) 0.043(4) Uani 1 1 d .
C803 C 0.0347(12) -0.0946(19) 0.8020(4) 0.047(4) Uani 1 1 d .
Co1 Co 0.32148(13) 0.3550(2) 0.48026(4) 0.0316(5) Uani 1 1 d .
Co2 Co 0.46760(13) 0.3001(2) 0.46823(4) 0.0330(5) Uani 1 1 d .
Co3 Co 0.32023(13) -0.0288(2) 0.53743(4) 0.0321(5) Uani 1 1 d .
Co4 Co 0.46640(12) -0.0834(2) 0.52497(4) 0.0302(5) Uani 1 1 d .
Co5 Co 0.25342(12) 0.1740(2) 0.71092(4) 0.0311(5) Uani 1 1 d .
Co6 Co 0.15040(13) 0.3717(2) 0.69930(4) 0.0340(5) Uani 1 1 d .
Co7 Co -0.02496(12) 0.1630(2) 0.75680(4) 0.0312(5) Uani 1 1 d .
Co8 Co 0.07997(13) -0.0300(2) 0.76904(4) 0.0332(5) Uani 1 1 d .
Fe1 Fe 0.26556(15) 0.1034(2) 0.40144(5) 0.0380(6) Uani 1 1 d .
Fe2 Fe 0.10335(15) 0.3494(2) 0.83566(5) 0.0407(6) Uani 1 1 d .
O101 O 0.2911(10) 0.5824(14) 0.4361(3) 0.071(4) Uani 1 1 d .
O102 O 0.3438(9) 0.5297(14) 0.5342(3) 0.064(4) Uani 1 1 d .
O103 O 0.1490(8) 0.2446(14) 0.4798(3) 0.057(3) Uani 1 1 d .
O201 O 0.4678(9) 0.4726(15) 0.4141(3) 0.065(4) Uani 1 1 d .
O202 O 0.5583(9) 0.4918(14) 0.5108(3) 0.065(4) Uani 1 1 d .
O203 O 0.5924(8) 0.0769(14) 0.4554(3) 0.055(3) Uani 1 1 d .
O301 O 0.3080(11) -0.2057(16) 0.5905(3) 0.080(5) Uani 1 1 d .
O302 O 0.2328(9) -0.2201(13) 0.4935(3) 0.059(3) Uani 1 1 d .
O303 O 0.1915(9) 0.1906(14) 0.5488(3) 0.060(3) Uani 1 1 d .
O401 O 0.4423(8) -0.2359(14) 0.4688(3) 0.060(4) Uani 1 1 d .
O402 O 0.6420(8) 0.0240(14) 0.5241(3) 0.061(4) Uani 1 1 d .
O403 O 0.5007(8) -0.3140(13) 0.5688(3) 0.057(3) Uani 1 1 d .
O501 O 0.2844(9) -0.1416(13) 0.7122(3) 0.061(4) Uani 1 1 d .
O502 O 0.3368(8) 0.2792(14) 0.7655(2) 0.056(3) Uani 1 1 d .
O503 O 0.3747(8) 0.2507(14) 0.6672(3) 0.056(3) Uani 1 1 d .
O601 O 0.2129(8) 0.5838(12) 0.7437(3) 0.055(3) Uani 1 1 d .
O602 O -0.0267(9) 0.4626(15) 0.6878(3) 0.065(4) Uani 1 1 d .
O603 O 0.2216(11) 0.5006(17) 0.6465(3) 0.085(5) Uani 1 1 d .
O701 O -0.1163(8) 0.0469(15) 0.7032(3) 0.061(4) Uani 1 1 d .
O702 O -0.0605(8) 0.4776(11) 0.7549(3) 0.056(3) Uani 1 1 d .
O703 O -0.1416(8) 0.0985(16) 0.8031(3) 0.069(4) Uani 1 1 d .
O801 O 0.2563(9) -0.1079(16) 0.7817(3) 0.066(4) Uani 1 1 d .
O802 O 0.0190(10) -0.2532(15) 0.7254(3) 0.073(4) Uani 1 1 d .
O803 O 0.0079(10) -0.1371(15) 0.8224(3) 0.074(4) Uani 1 1 d .
Si2 Si 0.1033(3) 0.0663(5) 0.65673(10) 0.0439(12) Uani 1 1 d .
Si1 Si 0.4643(3) 0.1796(5) 0.57935(10) 0.0446(13) Uani 1 1 d .

loop_
_atom_site_aniso_label
_atom_site_aniso_U_11
_atom_site_aniso_U_22
_atom_site_aniso_U_33
_atom_site_aniso_U_23
_atom_site_aniso_U_13
_atom_site_aniso_U_12
C1 0.023(8) 0.026(7) 0.035(8) 0.007(6) 0.002(6) 0.000(6)
C2 0.033(9) 0.028(8) 0.026(7) -0.001(6) -0.003(6) -0.006(7)
C3 0.018(8) 0.040(8) 0.029(8) -0.005(6) 0.009(6) 0.001(7)
C4 0.030(9) 0.041(9) 0.030(8) 0.016(7) 0.014(7) -0.001(7)
C11 0.034(9) 0.027(8) 0.050(10) 0.011(7) -0.007(8) 0.001(7)
C12 0.046(11) 0.037(9) 0.048(10) 0.010(8) -0.008(8) -0.007(8)
C13 0.085(17) 0.037(10) 0.071(14) 0.028(10) -0.040(13) -0.021(11)
C14 0.092(17) 0.036(10) 0.055(12) -0.032(9) -0.009(12) 0.016(11)
C15 0.052(11) 0.056(11) 0.023(8) -0.004(7) 0.000(7) 0.022(9)
C16 0.063(14) 0.056(12) 0.047(10) 0.002(9) -0.014(10) 0.015(11)
C17 0.060(14) 0.039(10) 0.074(14) 0.017(10) -0.006(11) 0.016(10)
C18 0.072(15) 0.042(10) 0.063(13) 0.018(9) -0.020(11) -0.009(10)
C19 0.093(18) 0.066(13) 0.038(11) 0.034(10) -0.010(10) 0.017(13)
C20 0.066(15) 0.068(14) 0.076(15) 0.045(12) -0.034(12) -0.031(11)
C21 0.15(2) 0.059(13) 0.049(12) 0.006(10) -0.061(14) -0.027(14)
C22 0.070(15) 0.057(12) 0.068(13) -0.017(10) 0.007(11) -0.036(11)
C23 0.095(18) 0.076(15) 0.059(13) -0.009(11) 0.028(12) -0.003(13)
C31 0.029(9) 0.023(7) 0.033(8) 0.002(6) 0.011(6) 0.002(6)
C32 0.031(9) 0.026(7) 0.033(8) 0.003(6) 0.007(7) 0.005(7)
C33 0.034(9) 0.015(7) 0.031(8) -0.003(6) -0.005(7) 0.003(6)
C34 0.023(9) 0.042(9) 0.043(9) -0.007(7) 0.002(7) 0.000(7)
C41 0.024(8) 0.040(9) 0.037(8) 0.001(7) 0.008(7) 0.002(7)
C42 0.035(10) 0.069(12) 0.035(9) -0.003(8) -0.005(8) -0.004(9)
C43 0.057(13) 0.076(14) 0.045(11) -0.005(10) 0.001(9) -0.025(12)
C44 0.058(13) 0.070(13) 0.040(9) -0.021(9) 0.028(9) -0.037(11)
C45 0.031(10) 0.051(10) 0.048(10) 0.005(8) 0.007(8) -0.003(8)
C46 0.074(15) 0.061(12) 0.038(10) -0.003(9) 0.021(10) -0.024(11)
C47 0.072(15) 0.082(15) 0.037(10) -0.010(10) 0.014(10) -0.017(12)
C48 0.047(12) 0.082(15) 0.063(13) -0.006(11) 0.016(10) 0.012(11)
C49 0.076(16) 0.068(13) 0.047(11) -0.013(10) 0.027(11) 0.006(12)
C50 0.071(14) 0.097(16) 0.026(9) -0.013(10) 0.010(9) -0.035(13)
C51 0.12(2) 0.100(17) 0.033(10) -0.023(11) 0.009(11) -0.037(16)
C52 0.114(18) 0.042(10) 0.039(10) 0.000(8) -0.017(11) -0.008(11)
C53 0.059(13) 0.094(16) 0.038(10) 0.002(10) -0.024(9) -0.019(12)
C101 0.043(11) 0.039(9) 0.038(9) -0.018(8) -0.003(8) -0.004(8)
C102 0.043(11) 0.032(9) 0.051(10) -0.011(8) 0.011(8) 0.002(8)
C103 0.035(10) 0.024(8) 0.040(9) 0.008(6) 0.002(7) 0.004(7)
C201 0.051(12) 0.053(11) 0.048(11) -0.004(9) 0.018(9) 0.012(9)
C202 0.041(11) 0.030(9) 0.056(11) -0.004(8) 0.007(8) -0.016(8)
C203 0.023(9) 0.047(10) 0.049(10) -0.017(8) 0.020(7) -0.003(8)
C301 0.033(10) 0.048(10) 0.049(10) 0.015(8) 0.007(8) 0.002(8)
C302 0.044(11) 0.045(10) 0.044(10) 0.014(8) -0.001(8) 0.006(9)
C303 0.039(10) 0.048(10) 0.045(10) 0.002(8) 0.012(8) 0.009(9)
C401 0.040(10) 0.030(8) 0.033(8) -0.004(7) 0.004(7) 0.007(7)
C402 0.047(11) 0.028(8) 0.043(10) 0.010(7) 0.007(8) 0.003(8)
C403 0.047(11) 0.036(9) 0.043(10) 0.005(8) -0.003(8) 0.018(8)
C501 0.029(10) 0.046(10) 0.038(9) 0.002(8) -0.005(7) -0.002(8)
C502 0.046(11) 0.032(8) 0.044(10) 0.003(7) -0.006(8) -0.004(8)
C503 0.035(10) 0.043(10) 0.051(10) -0.010(8) -0.016(8) -0.016(8)
C601 0.049(11) 0.038(9) 0.044(10) -0.009(8) 0.005(8) -0.002(8)
C602 0.050(12) 0.030(8) 0.035(8) 0.006(7) 0.008(8) 0.005(8)
C603 0.048(11) 0.036(9) 0.046(10) -0.009(8) -0.004(8) -0.005(8)
C701 0.030(10) 0.044(10) 0.063(12) -0.001(9) 0.016(9) 0.013(8)
C702 0.031(9) 0.041(9) 0.026(8) -0.009(6) -0.004(6) -0.011(7)
C703 0.017(9) 0.045(10) 0.054(10) -0.011(8) -0.004(8) -0.005(7)
C801 0.033(10) 0.035(9) 0.051(10) 0.005(8) 0.013(8) 0.001(8)
C802 0.031(10) 0.044(10) 0.054(11) 0.008(9) 0.004(8) 0.007(8)
C803 0.054(12) 0.045(10) 0.041(10) 0.016(8) -0.002(8) -0.004(9)
Co1 0.0354(12) 0.0241(10) 0.0352(11) 0.0010(8) 0.0019(9) 0.0017(9)
Co2 0.0338(12) 0.0294(11) 0.0362(11) 0.0036(9) 0.0044(9) -0.0005(9)
Co3 0.0324(12) 0.0293(10) 0.0349(11) 0.0033(9) 0.0040(9) 0.0016(9)
Co4 0.0320(12) 0.0258(10) 0.0326(11) 0.0015(8) -0.0010(9) 0.0035(9)
Co5 0.0313(12) 0.0292(11) 0.0330(11) -0.0017(9) 0.0035(9) 0.0012(9)
Co6 0.0377(13) 0.0289(11) 0.0355(11) 0.0023(9) 0.0034(9) 0.0026(10)
Co7 0.0284(12) 0.0308(11) 0.0346(11) -0.0004(8) 0.0048(9) -0.0016(9)
Co8 0.0375(13) 0.0273(11) 0.0349(11) 0.0031(9) 0.0030(9) -0.0015(10)
Fe1 0.0488(15) 0.0312(12) 0.0329(12) 0.0033(9) -0.0076(10) 0.0007(11)
Fe2 0.0441(15) 0.0438(14) 0.0353(12) -0.0080(10) 0.0101(10) -0.0125(12)
O101 0.091(12) 0.047(8) 0.073(9) 0.024(7) -0.005(8) 0.008(8)
O102 0.080(10) 0.055(8) 0.055(8) -0.004(7) -0.001(7) -0.008(7)
O103 0.034(8) 0.059(8) 0.080(9) 0.002(7) 0.009(6) -0.002(6)
O201 0.075(10) 0.079(9) 0.045(7) 0.027(7) 0.019(7) 0.002(8)
O202 0.067(9) 0.055(8) 0.071(9) -0.009(7) -0.003(7) -0.021(7)
O203 0.038(7) 0.070(9) 0.057(8) 0.003(6) 0.013(6) 0.018(7)
O301 0.102(12) 0.078(10) 0.062(9) 0.025(8) 0.023(8) 0.004(9)
O302 0.076(10) 0.045(7) 0.055(8) 0.007(6) -0.010(7) -0.010(7)
O303 0.059(9) 0.061(8) 0.060(8) -0.014(7) 0.010(7) 0.017(7)
O401 0.061(9) 0.060(8) 0.059(8) -0.020(7) -0.010(7) 0.012(7)
O402 0.041(8) 0.058(8) 0.084(10) 0.013(7) 0.008(7) -0.007(7)
O403 0.067(9) 0.046(7) 0.056(8) 0.008(6) -0.001(7) 0.009(7)
O501 0.073(10) 0.031(7) 0.079(10) 0.009(6) -0.005(8) 0.009(6)
O502 0.057(8) 0.071(8) 0.038(6) -0.022(6) -0.019(6) 0.014(7)
O503 0.053(8) 0.065(8) 0.052(7) 0.015(6) 0.017(6) 0.000(7)
O601 0.067(9) 0.040(7) 0.058(8) -0.011(6) 0.013(7) -0.019(6)
O602 0.046(9) 0.068(9) 0.081(10) 0.014(7) -0.006(7) 0.012(7)
O603 0.113(13) 0.095(12) 0.051(9) 0.036(8) 0.042(9) 0.016(10)
O701 0.064(9) 0.072(9) 0.047(7) -0.017(7) -0.007(7) -0.024(7)
O702 0.063(9) 0.021(6) 0.084(9) -0.002(6) 0.003(7) 0.019(6)
O703 0.040(8) 0.086(10) 0.087(10) -0.004(8) 0.039(8) -0.021(8)
O801 0.046(9) 0.076(10) 0.075(10) 0.002(7) 0.005(7) 0.016(8)
O802 0.096(12) 0.055(8) 0.065(9) -0.021(7) -0.004(8) -0.024(8)
O803 0.091(11) 0.079(10) 0.053(8) 0.036(7) 0.009(8) -0.018(9)
Si2 0.049(3) 0.051(3) 0.032(2) -0.006(2) 0.001(2) -0.011(2)
Si1 0.069(4) 0.034(2) 0.030(2) -0.0011(19) -0.004(2) -0.004(2)

loop_
_atom_type_symbol
_atom_type_description
_atom_type_scat_dispersion_real
_atom_type_scat_dispersion_imag
_atom_type_scat_source
C C 0.0033 0.0016 'International Tables Vol C Tables 4.2.6.8 and 6.1.1.4'
H H 0 0 'International Tables Vol C Tables 4.2.6.8 and 6.1.1.4'
Co Co 0.3494 0.9721 'International Tables Vol C Tables 4.2.6.8 and 6.1.1.4'
Fe Fe 0.3463 0.8444 'International Tables Vol C Tables 4.2.6.8 and 6.1.1.4'
O O 0.0106 0.006 'International Tables Vol C Tables 4.2.6.8 and 6.1.1.4'
Si Si 0.0817 0.0704 'International Tables Vol C Tables 4.2.6.8 and 6.1.1.4'

loop_
_exptl_crystal_face_index_h
_exptl_crystal_face_index_k
_exptl_crystal_face_index_l
_exptl_crystal_face_perp_dist
-15 -14 2 0.014
8 7 -1 0.134
4 -1 0 0.163
-3 2 0 0.196
0 0 -1 0.089
0 0 1 0.022

loop_
_geom_angle_atom_site_label_1
_geom_angle_atom_site_label_2
_geom_angle_atom_site_label_3
_geom_angle
C2 C1 C11 139.9(13)
C2 C1 Co2 71.8(9)
C11 C1 Co2 132.0(11)
C2 C1 Co1 70.7(9)
C11 C1 Co1 136.7(11)
Co2 C1 Co1 78.7(5)
C1 C2 C3 145.6(13)
C1 C2 Co1 69.7(8)
C3 C2 Co1 132.5(11)
C1 C2 Co2 68.6(9)
C3 C2 Co2 134.1(11)
Co1 C2 Co2 77.5(5)
C4 C3 C2 146.5(14)
C4 C3 Co4 71.1(9)
C2 C3 Co4 130.6(10)
C4 C3 Co3 70.4(9)
C2 C3 Co3 133.0(11)
Co4 C3 Co3 77.2(5)
C3 C4 Si1 153.2(12)
C3 C4 Co3 70.3(9)
Si1 C4 Co3 128.9(7)
C3 C4 Co4 69.6(9)
Si1 C4 Co4 128.2(8)
Co3 C4 Co4 76.8(6)
C12 C11 C15 107.3(15)
C12 C11 C1 126.4(15)
C15 C11 C1 125.7(14)
C12 C11 Fe1 68.4(9)
C15 C11 Fe1 71.4(9)
C1 C11 Fe1 132.0(10)
C13 C12 C11 109.9(18)
C13 C12 Fe1 70.3(10)
C11 C12 Fe1 71.3(9)
C14 C13 C12 105.9(16)
C14 C13 Fe1 70.7(11)
C12 C13 Fe1 69.6(10)
C13 C14 C15 112.3(17)
C13 C14 Fe1 69.9(11)
C15 C14 Fe1 72.5(9)
C14 C15 C11 104.7(17)
C14 C15 Fe1 67.9(10)
C11 C15 Fe1 68.4(9)
C20 C16 C17 111.1(19)
C20 C16 Fe1 71.9(12)
C17 C16 Fe1 72.0(11)
C18 C17 C16 108(2)
C18 C17 Fe1 70.7(12)
C16 C17 Fe1 68.3(11)
C17 C18 C19 109.1(19)
C17 C18 Fe1 70.3(12)
C19 C18 Fe1 68.8(10)
C18 C19 C20 105.5(19)
C18 C19 Fe1 70.6(10)
C20 C19 Fe1 69.6(10)
C16 C20 C19 106.7(18)
C16 C20 Fe1 68.9(11)
C19 C20 Fe1 68.9(10)
C32 C31 C41 141.7(14)
C32 C31 Co8 70.6(9)
C41 C31 Co8 134.1(11)
C32 C31 Co7 68.9(9)
C41 C31 Co7 135.4(11)
Co8 C31 Co7 77.7(5)
C31 C32 C33 140.1(14)
C31 C32 Co7 71.8(9)
C33 C32 Co7 133.9(10)
C31 C32 Co8 69.8(8)
C33 C32 Co8 135.4(10)
Co7 C32 Co8 78.3(5)
C34 C33 C32 146.0(13)
C34 C33 Co5 71.6(9)
C32 C33 Co5 131.3(10)
C34 C33 Co6 69.3(9)
C32 C33 Co6 132.9(9)
Co5 C33 Co6 77.9(6)
C33 C34 Si2 150.7(13)
C33 C34 Co6 70.1(8)
Si2 C34 Co6 131.3(9)
C33 C34 Co5 68.3(9)
Si2 C34 Co5 129.7(8)
Co6 C34 Co5 77.2(5)
C42 C41 C45 106.3(15)
C42 C41 C31 127.6(15)
C45 C41 C31 125.7(14)
C42 C41 Fe2 69.8(9)
C45 C41 Fe2 67.7(9)
C31 C41 Fe2 132.9(11)
C41 C42 C43 105.6(17)
C41 C42 Fe2 70.2(10)
C43 C42 Fe2 67.4(11)
C44 C43 C42 112.7(17)
C44 C43 Fe2 71.6(12)
C42 C43 Fe2 71.7(11)
C43 C44 C45 105.3(17)
C43 C44 Fe2 69.1(11)
C45 C44 Fe2 69.2(10)
C44 C45 C41 110.1(16)
C44 C45 Fe2 70.3(10)
C41 C45 Fe2 71.2(9)
C47 C46 C50 111(2)
C47 C46 Fe2 70.3(11)
C50 C46 Fe2 68.7(10)
C46 C47 C48 107.0(19)
C46 C47 Fe2 71.0(11)
C48 C47 Fe2 68.2(12)
C49 C48 C47 106.7(19)
C49 C48 Fe2 69.8(11)
C47 C48 Fe2 70.6(11)
C50 C49 C48 107.3(19)
C50 C49 Fe2 69.2(11)
C48 C49 Fe2 68.9(11)
C46 C50 C49 107.6(19)
C46 C50 Fe2 71.9(10)
C49 C50 Fe2 70.2(10)
O101 C101 Co1 175.4(16)
O102 C102 Co1 177.9(16)
O103 C103 Co1 177.7(14)
O201 C201 Co2 177.6(16)
O202 C202 Co2 177.6(16)
O203 C203 Co2 177.8(15)
O301 C301 Co3 177.4(17)
O302 C302 Co3 178.0(15)
O303 C303 Co3 176.8(17)
O401 C401 Co4 178.3(16)
O402 C402 Co4 176.7(15)
O403 C403 Co4 177.2(16)
O501 C501 Co5 175.3(15)
O502 C502 Co5 177.1(16)
O503 C503 Co5 177.6(15)
O601 C601 Co6 178.6(16)
O602 C602 Co6 177.7(15)
O603 C603 Co6 178.5(17)
O701 C701 Co7 179.7(18)
O702 C702 Co7 175.4(14)
O703 C703 Co7 178.2(15)
O801 C801 Co8 177.8(17)
O802 C802 Co8 179.1(16)
O803 C803 Co8 178.5(18)
C103 Co1 C101 96.4(7)
C103 Co1 C102 103.9(8)
C101 Co1 C102 102.7(7)
C103 Co1 C2 102.2(6)
C101 Co1 C2 144.7(7)
C102 Co1 C2 101.6(7)
C103 Co1 C1 94.6(6)
C101 Co1 C1 109.7(6)
C102 Co1 C1 140.4(7)
C2 Co1 C1 39.6(6)
C103 Co1 Co2 145.0(5)
C101 Co1 Co2 97.6(6)
C102 Co1 Co2 104.1(6)
C2 Co1 Co2 51.5(4)
C1 Co1 Co2 50.4(4)
C203 Co2 C202 102.4(8)
C203 Co2 C201 98.9(8)
C202 Co2 C201 104.1(8)
C203 Co2 C1 99.0(7)
C202 Co2 C1 142.6(7)
C201 Co2 C1 102.5(8)
C203 Co2 C2 100.5(7)
C202 Co2 C2 105.8(7)
C201 Co2 C2 139.6(8)
C1 Co2 C2 39.6(6)
C203 Co2 Co1 148.2(5)
C202 Co2 Co1 99.5(6)
C201 Co2 Co1 97.8(6)
C1 Co2 Co1 50.9(4)
C2 Co2 Co1 51.0(4)
C302 Co3 C303 101.2(8)
C302 Co3 C301 101.4(8)
C303 Co3 C301 100.0(7)
C302 Co3 C4 142.4(7)
C303 Co3 C4 100.0(7)
C301 Co3 C4 105.0(7)
C302 Co3 C3 106.3(7)
C303 Co3 C3 99.5(7)
C301 Co3 C3 142.0(7)
C4 Co3 C3 39.3(5)
C302 Co3 Co4 97.7(6)
C303 Co3 Co4 149.0(6)
C301 Co3 Co4 100.1(5)
C4 Co3 Co4 51.8(4)
C3 Co3 Co4 51.3(4)
C402 Co4 C403 97.2(7)
C402 Co4 C401 101.9(7)
C403 Co4 C401 105.8(7)
C402 Co4 C3 103.3(6)
C403 Co4 C3 142.4(7)
C401 Co4 C3 100.5(6)
C402 Co4 C4 96.3(7)
C403 Co4 C4 107.8(6)
C401 Co4 C4 139.1(6)
C3 Co4 C4 39.3(6)
C402 Co4 Co3 147.6(5)
C403 Co4 Co3 96.1(6)
C401 Co4 Co3 102.7(5)
C3 Co4 Co3 51.5(4)
C4 Co4 Co3 51.4(4)
C501 Co5 C502 102.1(7)
C501 Co5 C503 96.7(8)
C502 Co5 C503 103.5(7)
C501 Co5 C33 103.5(6)
C502 Co5 C33 100.4(7)
C503 Co5 C33 144.5(7)
C501 Co5 C34 98.0(7)
C502 Co5 C34 139.4(7)
C503 Co5 C34 108.8(7)
C33 Co5 C34 40.1(6)
C501 Co5 Co6 148.2(5)
C502 Co5 Co6 101.5(5)
C503 Co5 Co6 98.2(6)
C33 Co5 Co6 51.2(4)
C34 Co5 Co6 50.6(4)
C601 Co6 C602 101.5(8)
C601 Co6 C603 101.0(8)
C602 Co6 C603 97.4(7)
C601 Co6 C34 143.8(7)
C602 Co6 C34 99.9(7)
C603 Co6 C34 104.7(7)
C601 Co6 C33 106.4(7)
C602 Co6 C33 101.0(7)
C603 Co6 C33 143.0(7)
C34 Co6 C33 40.6(6)
C601 Co6 Co5 98.2(6)
C602 Co6 Co5 149.7(5)
C603 Co6 Co5 101.2(6)
C34 Co6 Co5 52.2(5)
C33 Co6 Co5 50.9(4)
C702 Co7 C703 95.6(7)
C702 Co7 C701 102.1(7)
C703 Co7 C701 102.7(7)
C702 Co7 C32 104.8(6)
C703 Co7 C32 145.2(7)
C701 Co7 C32 100.4(7)
C702 Co7 C31 97.5(6)
C703 Co7 C31 111.0(6)
C701 Co7 C31 138.9(6)
C32 Co7 C31 39.3(6)
C702 Co7 Co8 147.9(5)
C703 Co7 Co8 98.1(5)
C701 Co7 Co8 103.0(5)
C32 Co7 Co8 51.0(4)
C31 Co7 Co8 50.5(4)
C801 Co8 C803 100.2(8)
C801 Co8 C802 102.9(7)
C803 Co8 C802 102.5(8)
C801 Co8 C31 98.2(7)
C803 Co8 C31 105.8(7)
C802 Co8 C31 140.8(7)
C801 Co8 C32 101.6(7)
C803 Co8 C32 141.3(7)
C802 Co8 C32 103.3(7)
C31 Co8 C32 39.6(6)
C801 Co8 Co7 148.7(5)
C803 Co8 Co7 97.4(6)
C802 Co8 Co7 98.4(5)
C31 Co8 Co7 51.8(4)
C32 Co8 Co7 50.7(4)
C13 Fe1 C12 40.1(8)
C13 Fe1 C16 143.2(10)
C12 Fe1 C16 116.2(8)
C13 Fe1 C14 39.4(8)
C12 Fe1 C14 65.7(8)
C16 Fe1 C14 177.4(10)
C13 Fe1 C11 68.0(7)
C12 Fe1 C11 40.2(6)
C16 Fe1 C11 113.8(7)
C14 Fe1 C11 66.3(7)
C13 Fe1 C19 133.5(9)
C12 Fe1 C19 173.4(8)
C16 Fe1 C19 67.8(8)
C14 Fe1 C19 110.6(9)
C11 Fe1 C19 144.5(8)
C13 Fe1 C20 175.1(10)
C12 Fe1 C20 144.8(9)
C16 Fe1 C20 39.2(9)
C14 Fe1 C20 138.3(10)
C11 Fe1 C20 115.9(7)
C19 Fe1 C20 41.6(8)
C13 Fe1 C17 112.6(9)
C12 Fe1 C17 111.6(8)
C16 Fe1 C17 39.7(7)
C14 Fe1 C17 141.9(8)
C11 Fe1 C17 137.8(8)
C19 Fe1 C17 67.7(9)
C20 Fe1 C17 66.9(8)
C13 Fe1 C18 108.7(7)
C12 Fe1 C18 134.8(7)
C16 Fe1 C18 66.2(8)
C14 Fe1 C18 113.9(8)
C11 Fe1 C18 174.9(8)
C19 Fe1 C18 40.6(8)
C20 Fe1 C18 67.6(8)
C17 Fe1 C18 39.0(8)
C13 Fe1 C15 67.8(8)
C12 Fe1 C15 67.2(7)
C16 Fe1 C15 138.8(8)
C14 Fe1 C15 39.6(7)
C11 Fe1 C15 40.2(6)
C19 Fe1 C15 113.8(8)
C20 Fe1 C15 112.9(8)
C17 Fe1 C15 177.8(8)
C18 Fe1 C15 143.1(8)
C48 Fe2 C50 68.9(9)
C48 Fe2 C43 165.9(9)
C50 Fe2 C43 106.2(8)
C48 Fe2 C49 41.4(8)
C50 Fe2 C49 40.6(8)
C43 Fe2 C49 126.5(9)
C48 Fe2 C45 110.4(8)
C50 Fe2 C45 147.1(8)
C43 Fe2 C45 66.2(7)
C49 Fe2 C45 116.4(8)
C48 Fe2 C46 66.8(9)
C50 Fe2 C46 39.4(8)
C43 Fe2 C46 118.3(9)
C49 Fe2 C46 66.5(9)
C45 Fe2 C46 172.5(7)
C48 Fe2 C44 129.2(9)
C50 Fe2 C44 112.8(7)
C43 Fe2 C44 39.3(8)
C49 Fe2 C44 105.0(8)
C45 Fe2 C44 40.5(7)
C46 Fe2 C44 146.7(8)
C48 Fe2 C47 41.2(8)
C50 Fe2 C47 67.5(8)
C43 Fe2 C47 150.5(9)
C49 Fe2 C47 68.5(9)
C45 Fe2 C47 134.7(7)
C46 Fe2 C47 38.7(7)
C44 Fe2 C47 170.2(9)
C48 Fe2 C42 152.2(8)
C50 Fe2 C42 128.5(8)
C43 Fe2 C42 40.9(7)
C49 Fe2 C42 165.7(8)
C45 Fe2 C42 67.9(7)
C46 Fe2 C42 111.1(8)
C44 Fe2 C42 68.8(8)
C47 Fe2 C42 119.2(8)
C48 Fe2 C41 119.8(7)
C50 Fe2 C41 168.0(8)
C43 Fe2 C41 67.3(7)
C49 Fe2 C41 151.4(8)
C45 Fe2 C41 41.1(6)
C46 Fe2 C41 133.5(7)
C44 Fe2 C41 69.1(6)
C47 Fe2 C41 112.8(7)
C42 Fe2 C41 40.1(6)
C52 Si2 C51 110.8(11)
C52 Si2 C34 112.0(8)
C51 Si2 C34 108.7(8)
C52 Si2 C53 107.3(10)
C51 Si2 C53 108.3(11)
C34 Si2 C53 109.6(8)
C21 Si1 C23 112.0(11)
C21 Si1 C4 110.2(8)
C23 Si1 C4 107.6(9)
C21 Si1 C22 108.1(11)
C23 Si1 C22 109.1(10)
C4 Si1 C22 109.7(8)

loop_
_geom_bond_atom_site_label_1
_geom_bond_atom_site_label_2
_geom_bond_distance
C1 C2 1.337(19)
C1 C11 1.50(2)
C1 Co2 1.954(14)
C1 Co1 1.967(14)
C2 C3 1.436(19)
C2 Co1 1.980(15)
C2 Co2 1.994(15)
C3 C4 1.346(19)
C3 Co4 1.993(15)
C3 Co3 2.001(15)
C4 Si1 1.874(16)
C4 Co3 2.001(15)
C4 Co4 2.012(15)
C11 C12 1.40(2)
C11 C15 1.42(2)
C11 Fe1 2.049(15)
C12 C13 1.38(3)
C12 Fe1 2.011(16)
C13 C14 1.36(3)
C13 Fe1 2.020(17)
C14 C15 1.40(2)
C14 Fe1 2.029(18)
C15 Fe1 2.089(17)
C16 C20 1.37(3)
C16 C17 1.39(3)
C16 Fe1 2.028(19)
C17 C18 1.39(3)
C17 Fe1 2.075(19)
C18 C19 1.44(3)
C18 Fe1 2.081(18)
C19 C20 1.46(3)
C19 Fe1 2.057(16)
C20 Fe1 2.067(19)
C21 Si1 1.868(19)
C22 Si1 1.883(19)
C23 Si1 1.88(2)
C31 C32 1.333(19)
C31 C41 1.46(2)
C31 Co8 1.963(14)
C31 Co7 2.001(15)
C32 C33 1.461(18)
C32 Co7 1.964(15)
C32 Co8 1.974(14)
C33 C34 1.37(2)
C33 Co5 1.979(16)
C33 Co6 1.985(14)
C34 Si2 1.858(16)
C34 Co6 1.975(15)
C34 Co5 2.021(15)
C41 C42 1.43(2)
C41 C45 1.45(2)
C41 Fe2 2.087(15)
C42 C43 1.43(3)
C42 Fe2 2.081(18)
C43 C44 1.37(3)
C43 Fe2 2.02(2)
C44 C45 1.42(2)
C44 Fe2 2.054(17)
C45 Fe2 2.039(16)
C46 C47 1.36(3)
C46 C50 1.38(3)
C46 Fe2 2.059(17)
C47 C48 1.43(3)
C47 Fe2 2.05(2)
C48 C49 1.43(3)
C48 Fe2 2.02(2)
C49 C50 1.40(3)
C49 Fe2 2.031(18)
C50 Fe2 2.018(17)
C51 Si2 1.85(2)
C52 Si2 1.846(18)
C53 Si2 1.86(2)
C101 O101 1.15(2)
C101 Co1 1.803(18)
C102 O102 1.147(19)
C102 Co1 1.829(17)
C103 O103 1.162(19)
C103 Co1 1.777(18)
C201 O201 1.15(2)
C201 Co2 1.821(19)
C202 O202 1.136(19)
C202 Co2 1.826(17)
C203 O203 1.153(18)
C203 Co2 1.798(17)
C301 O301 1.126(19)
C301 Co3 1.839(17)
C302 O302 1.16(2)
C302 Co3 1.82(2)
C303 O303 1.138(19)
C303 Co3 1.818(18)
C401 O401 1.133(18)
C401 Co4 1.830(16)
C402 O402 1.175(19)
C402 Co4 1.804(19)
C403 O403 1.167(18)
C403 Co4 1.802(16)
C501 O501 1.166(19)
C501 Co5 1.785(17)
C502 O502 1.141(18)
C502 Co5 1.812(17)
C503 O503 1.17(2)
C503 Co5 1.80(2)
C601 O601 1.169(19)
C601 Co6 1.798(17)
C602 O602 1.154(19)
C602 Co6 1.817(19)
C603 O603 1.16(2)
C603 Co6 1.842(19)
C701 O701 1.14(2)
C701 Co7 1.86(2)
C702 O702 1.138(17)
C702 Co7 1.818(16)
C703 O703 1.133(19)
C703 Co7 1.852(18)
C801 O801 1.148(19)
C801 Co8 1.787(18)
C802 O802 1.14(2)
C802 Co8 1.864(19)
C803 O803 1.13(2)
C803 Co8 1.830(18)
Co1 Co2 2.486(3)
Co3 Co4 2.492(3)
Co5 Co6 2.493(3)
Co7 Co8 2.487(3)
